data_7045218
loop_
_publ_author_name
'Zhang, Hai-Long'
'Wu, Xiao-Yuan'
'Liao, Jian-Zhen'
'Kuang, Xiao-Fei'
'Yang, Wenbin'
'Lu, Can-Zhong'

_publ_section_title
;
 A novel trigonal propeller-shaped hybrid tri-neodymium-polyoxometalate
 exhibiting single-molecule magnet behavior.
;
_journal_issue 6
_journal_name_full 'Dalton transactions (Cambridge, England : 2003)'
_journal_page_first 1796
_journal_page_last 1800
_journal_paper_doi 10.1039/c7dt04908k
_journal_volume 47
_journal_year 2018
_chemical_formula_moiety 'C54 H90 Mo12 N12 Nd3 O63, 8(C3 H7 N O), 3(C2 H8 N)'
_chemical_formula_sum 'C84 H170 Mo12 N23 Nd3 O71'
_chemical_formula_weight 4222.42
_space_group_crystal_system monoclinic
_space_group_IT_number 15
_space_group_name_Hall '-C 2yc'
_space_group_name_H-M_alt 'C 1 2/c 1'
_symmetry_space_group_name_Hall '-C 2yc'
_symmetry_space_group_name_H-M 'C 1 2/c 1'
_atom_sites_solution_hydrogens geom
_atom_sites_solution_primary dual
_audit_creation_date 2017-09-11
_audit_creation_method
;
Olex2 1.2-beta
(compiled 2017.08.10 svn.r3458 for OlexSys, GUI svn.r5381)
;
_audit_update_record
;
2017-09-11 deposited with the CCDC.
2018-01-08 downloaded from the CCDC.
;
_cell_angle_alpha 90
_cell_angle_beta 120.260(3)
_cell_angle_gamma 90
_cell_formula_units_Z 4
_cell_length_a 35.7841(13)
_cell_length_b 18.6471(6)
_cell_length_c 23.5985(7)
_cell_measurement_reflns_used 16836
_cell_measurement_temperature 100.0(3)
_cell_measurement_theta_max 28.8810
_cell_measurement_theta_min 4.1230
_cell_volume 13601.1(9)
_computing_cell_refinement 'CrysAlisPro 1.171.38.43f (Rigaku OD, 2015)'
_computing_data_collection 'CrysAlisPro 1.171.38.43f (Rigaku OD, 2015)'
_computing_data_reduction 'CrysAlisPro 1.171.38.43f (Rigaku OD, 2015)'
_computing_molecular_graphics 'Olex2 (Dolomanov et al., 2009)'
_computing_publication_material 'Olex2 (Dolomanov et al., 2009)'
_computing_structure_refinement 'ShelXL (Sheldrick, 2015)'
_computing_structure_solution 'ShelXT (Sheldrick, 2015)'
_diffrn_ambient_temperature 100.0(3)
_diffrn_detector_area_resol_mean 10.3503
_diffrn_measured_fraction_theta_full 0.998
_diffrn_measured_fraction_theta_max 0.990
_diffrn_measurement_device_type 'multiwire proportional'
_diffrn_measurement_method 'phi and omega scans'
_diffrn_radiation_monochromator graphite
_diffrn_radiation_type MoK\a
_diffrn_radiation_wavelength 0.71073
_diffrn_reflns_av_R_equivalents 0.0270
_diffrn_reflns_av_unetI/netI 0.0315
_diffrn_reflns_Laue_measured_fraction_full 0.998
_diffrn_reflns_Laue_measured_fraction_max 0.990
_diffrn_reflns_limit_h_max 40
_diffrn_reflns_limit_h_min -44
_diffrn_reflns_limit_k_max 21
_diffrn_reflns_limit_k_min -22
_diffrn_reflns_limit_l_max 29
_diffrn_reflns_limit_l_min -27
_diffrn_reflns_number 34634
_diffrn_reflns_point_group_measured_fraction_full 0.998
_diffrn_reflns_point_group_measured_fraction_max 0.990
_diffrn_reflns_theta_full 25.242
_diffrn_reflns_theta_max 26.000
_diffrn_reflns_theta_min 3.330
_exptl_absorpt_coefficient_mu 2.292
_exptl_absorpt_correction_T_max 1.00000
_exptl_absorpt_correction_T_min 0.67820
_exptl_absorpt_correction_type multi-scan
_exptl_absorpt_process_details
;
CrysAlisPro 1.171.38.43f (Rigaku Oxford Diffraction, 2015)
Empirical absorption correction using spherical harmonics,
 implemented in SCALE3 ABSPACK scaling algorithm.
;
_exptl_crystal_colour violet
_exptl_crystal_colour_primary violet
_exptl_crystal_density_diffrn 2.062
_exptl_crystal_density_method 'not measured'
_exptl_crystal_description block
_exptl_crystal_F_000 8348
_exptl_crystal_preparation 'Magnetic properties'
_exptl_crystal_size_max 0.4
_exptl_crystal_size_mid 0.3
_exptl_crystal_size_min 0.2
_refine_diff_density_max 1.137
_refine_diff_density_min -1.239
_refine_diff_density_rms 0.120
_refine_ls_extinction_method none
_refine_ls_goodness_of_fit_ref 1.017
_refine_ls_hydrogen_treatment constr
_refine_ls_matrix_type full
_refine_ls_number_parameters 894
_refine_ls_number_reflns 13229
_refine_ls_number_restraints 0
_refine_ls_restrained_S_all 1.017
_refine_ls_R_factor_all 0.0374
_refine_ls_R_factor_gt 0.0322
_refine_ls_shift/su_max 0.002
_refine_ls_shift/su_mean 0.000
_refine_ls_structure_factor_coef Fsqd
_refine_ls_weighting_details 'w=1/[\s^2^(Fo^2^)+(0.0257P)^2^+157.6072P] where P=(Fo^2^+2Fc^2^)/3'
_refine_ls_weighting_scheme calc
_refine_ls_wR_factor_gt 0.0756
_refine_ls_wR_factor_ref 0.0780
_reflns_Friedel_coverage 0.000
_reflns_number_gt 11925
_reflns_number_total 13229
_reflns_threshold_expression 'I > 2\s(I)'
_cod_data_source_file c7dt04908k2.cif
_cod_data_source_block ndbtc
_cod_depositor_comments 'Adding full bibliography for 7045218.cif.'
_cod_database_code 7045218
_shelx_shelxl_version_number 2017/1
_shelx_space_group_comment
;
The symmetry employed for this shelxl refinement is uniquely defined
by the following loop, which should always be used as a source of
symmetry information in preference to the above space-group names.
They are only intended as comments.
;
_olex2_refinement_description
;
1. Fixed Uiso
 At 1.2 times of:
  All C(H) groups, All N(H,H) groups
 At 1.5 times of:
  All C(H,H,H) groups
2. Others
 Fixed Sof: H12A(0.5) H12B(0.5)
3.a Secondary CH2 refined with riding coordinates:
 N10(H10A,H10B), N12(H12A,H12B)
3.b Aromatic/amide H refined with riding coordinates:
 C1(H1), C4(H4), C11(H11), C13(H13), C15(H15), C16(H16), C19(H19), C22(H22),
 C25(H25), C28(H28), C31(H31), C34(H34), C39(H39)
3.c Idealised Me refined as rotating group:
 C2(H2A,H2B,H2C), C3(H3A,H3B,H3C), C5(H5A,H5B,H5C), C6(H6A,H6B,H6C), C17(H17A,
 H17B,H17C), C18(H18A,H18B,H18C), C20(H20A,H20B,H20C), C21(H21A,H21B,H21C),
 C23(H23A,H23B,H23C), C24(H24A,H24B,H24C), C26(H26A,H26B,H26C), C27(H27A,H27B,
 H27C), C29(H29A,H29B,H29C), C30(H30A,H30B,H30C), C32(H32A,H32B,H32C), C33(H33A,
 H33B,H33C), C35(H35A,H35B,H35C), C36(H36A,H36B,H36C), C37(H37A,H37B,H37C),
 C38(H38A,H38B,H38C), C40(H40A,H40B,H40C), C41(H41A,H41B,H41C), C42(H42A,H42B,
 H42C)
;
_olex2_submission_special_instructions 'No special instructions were received'

loop_
_space_group_symop_operation_xyz
'x, y, z'
'-x, y, -z+1/2'
'x+1/2, y+1/2, z'
'-x+1/2, y+1/2, -z+1/2'
'-x, -y, -z'
'x, -y, z-1/2'
'-x+1/2, -y+1/2, -z'
'x+1/2, -y+1/2, z-1/2'

loop_
_atom_site_label
_atom_site_type_symbol
_atom_site_fract_x
_atom_site_fract_y
_atom_site_fract_z
_atom_site_U_iso_or_equiv
_atom_site_adp_type
_atom_site_occupancy
_atom_site_site_symmetry_order
_atom_site_calc_flag
_atom_site_refinement_flags_posn
_atom_site_refinement_flags_adp
_atom_site_refinement_flags_occupancy
Nd1 Nd 0.500000 0.32658(2) 0.750000 0.01140(7) Uani 1 2 d S T P
Nd2 Nd 0.29726(2) 1.00864(2) 0.74580(2) 0.01249(6) Uani 1 1 d . . .
Mo1 Mo 0.56906(2) 0.47682(2) 0.83186(2) 0.01080(8) Uani 1 1 d . . .
Mo2 Mo 0.47731(2) 0.47509(2) 0.82577(2) 0.01078(8) Uani 1 1 d . . .
Mo3 Mo 0.36701(2) 0.85974(2) 0.83050(2) 0.01110(8) Uani 1 1 d . . .
Mo4 Mo 0.41317(2) 1.00800(2) 0.83038(2) 0.01107(8) Uani 1 1 d . . .
Mo5 Mo 0.36392(2) 1.00561(2) 0.67300(2) 0.01161(8) Uani 1 1 d . . .
Mo6 Mo 0.31826(2) 0.85742(2) 0.67231(2) 0.01146(8) Uani 1 1 d . . .
O1 O 0.44780(10) 0.23826(17) 0.74658(15) 0.0193(7) Uani 1 1 d . . .
O2 O 0.53283(10) 0.26049(17) 0.85601(15) 0.0186(7) Uani 1 1 d . . .
O3 O 0.47257(9) 0.38159(16) 0.81755(14) 0.0142(6) Uani 1 1 d . . .
O4 O 0.57153(9) 0.38356(16) 0.82642(14) 0.0144(6) Uani 1 1 d . . .
O5 O 0.500000 0.4660(2) 0.750000 0.0122(8) Uani 1 2 d S T P
O6 O 0.42739(9) 0.50094(15) 0.74450(14) 0.0114(6) Uani 1 1 d . . .
O7 O 0.46113(10) 0.49379(16) 0.88065(15) 0.0170(6) Uani 1 1 d . . .
O8 O 0.53901(9) 0.47853(15) 0.87955(14) 0.0131(6) Uani 1 1 d . . .
O9 O 0.61983(10) 0.50069(16) 0.89213(15) 0.0171(6) Uani 1 1 d . . .
O10 O 0.55197(9) 0.59258(15) 0.82290(14) 0.0131(6) Uani 1 1 d . . .
O11 O 0.49039(9) 0.59304(15) 0.82593(14) 0.0138(6) Uani 1 1 d . . .
O12 O 0.62026(9) 0.82010(16) 0.82058(14) 0.0153(6) Uani 1 1 d . . .
O13 O 0.58744(9) 0.92369(16) 0.81876(15) 0.0151(6) Uani 1 1 d . . .
O14 O 0.42558(9) 0.82221(16) 0.83114(14) 0.0140(6) Uani 1 1 d . . .
O15 O 0.45789(9) 0.92546(16) 0.82984(14) 0.0138(6) Uani 1 1 d . . .
O16 O 0.45734(9) 1.05356(17) 0.88763(15) 0.0171(6) Uani 1 1 d . . .
O17 O 0.40736(9) 0.93350(16) 0.88147(14) 0.0146(6) Uani 1 1 d . . .
O18 O 0.37562(10) 0.79529(17) 0.88657(15) 0.0177(6) Uani 1 1 d . . .
O19 O 0.33985(9) 0.80505(15) 0.75131(13) 0.0111(6) Uani 1 1 d . . .
O20 O 0.29246(10) 0.79126(17) 0.61602(15) 0.0185(7) Uani 1 1 d . . .
O21 O 0.32690(9) 0.92916(16) 0.62150(14) 0.0150(6) Uani 1 1 d . . .
O22 O 0.37297(10) 1.04846(17) 0.61747(15) 0.0179(6) Uani 1 1 d . . .
O23 O 0.41375(9) 1.03668(15) 0.75247(14) 0.0128(6) Uani 1 1 d . . .
O24 O 0.36125(9) 0.93806(15) 0.75040(14) 0.0122(6) Uani 1 1 d . . .
O25 O 0.36939(9) 1.05936(16) 0.81977(15) 0.0163(6) Uani 1 1 d . . .
O26 O 0.32047(9) 0.90343(16) 0.81914(15) 0.0156(6) Uani 1 1 d . . .
O27 O 0.27579(9) 0.90172(16) 0.67448(14) 0.0150(6) Uani 1 1 d . . .
O28 O 0.32397(9) 1.05681(17) 0.67570(14) 0.0161(6) Uani 1 1 d . . .
O29 O 0.22986(10) 1.04335(17) 0.63913(16) 0.0212(7) Uani 1 1 d . . .
O30 O 0.22933(10) 0.96841(18) 0.74136(16) 0.0217(7) Uani 1 1 d . . .
O31 O 0.30091(10) 1.04343(17) 0.85027(15) 0.0201(7) Uani 1 1 d . . .
O32 O 0.28169(10) 1.13841(17) 0.74372(15) 0.0189(7) Uani 1 1 d . . .
O33 O 0.15847(13) 0.8110(3) 0.59886(19) 0.0462(11) Uani 1 1 d . . .
O34 O 0.19015(14) 0.7983(2) 0.9526(2) 0.0468(11) Uani 1 1 d . . .
O35 O 0.51785(11) 0.78672(19) 1.00328(17) 0.0292(8) Uani 1 1 d . . .
O36 O 0.40381(11) 0.6291(2) 0.86112(17) 0.0297(8) Uani 1 1 d . . .
N1 N 0.39770(12) 0.2317(2) 0.77760(19) 0.0198(8) Uani 1 1 d . . .
N2 N 0.58559(12) 0.1978(2) 0.94047(18) 0.0160(8) Uani 1 1 d . . .
N3 N 0.15711(13) 1.0392(2) 0.5718(2) 0.0251(9) Uani 1 1 d . . .
N4 N 0.18072(13) 0.9408(2) 0.7721(2) 0.0242(9) Uani 1 1 d . . .
N5 N 0.30501(12) 1.0910(2) 0.94094(18) 0.0189(8) Uani 1 1 d . . .
N6 N 0.25459(12) 1.2452(2) 0.69370(18) 0.0183(8) Uani 1 1 d . . .
N7 N 0.16928(13) 0.8317(2) 0.51399(19) 0.0238(9) Uani 1 1 d . . .
N8 N 0.22967(15) 0.9001(3) 0.9957(2) 0.0341(11) Uani 1 1 d . . .
N9 N 0.55213(12) 0.8847(2) 0.99488(18) 0.0186(8) Uani 1 1 d . . .
N10 N 0.48192(13) 0.6546(2) 0.96969(19) 0.0268(9) Uani 1 1 d . . .
H10A H 0.460971 0.638843 0.931012 0.032 Uiso 1 1 calc R . .
H10B H 0.487248 0.700072 0.964628 0.032 Uiso 1 1 calc R . .
N11 N 0.35406(12) 0.6316(2) 0.75271(19) 0.0201(8) Uani 1 1 d . . .
N12 N 0.500000 1.0240(3) 0.750000 0.0214(12) Uani 1 2 d S T P
H12A H 0.479515 0.995880 0.748827 0.026 Uiso 0.5 1 calc R . .
H12B H 0.520484 0.995879 0.751173 0.026 Uiso 0.5 1 calc R . .
C1 C 0.43746(14) 0.2355(2) 0.7894(2) 0.0173(9) Uani 1 1 d . . .
H1 H 0.459575 0.236071 0.833064 0.021 Uiso 1 1 calc R . .
C2 C 0.38847(18) 0.2290(3) 0.8314(3) 0.0300(12) Uani 1 1 d . . .
H2A H 0.373597 0.185190 0.828839 0.045 Uiso 1 1 calc GR . .
H2B H 0.370644 0.269095 0.828134 0.045 Uiso 1 1 calc GR . .
H2C H 0.415130 0.230968 0.872635 0.045 Uiso 1 1 calc GR . .
C3 C 0.36149(16) 0.2298(3) 0.7108(3) 0.0370(13) Uani 1 1 d . . .
H3A H 0.371167 0.243730 0.681098 0.055 Uiso 1 1 calc GR . .
H3B H 0.339445 0.262304 0.706571 0.055 Uiso 1 1 calc GR . .
H3C H 0.349938 0.182032 0.700417 0.055 Uiso 1 1 calc GR . .
C4 C 0.57133(14) 0.2443(2) 0.8922(2) 0.0165(9) Uani 1 1 d . . .
H4 H 0.591639 0.266610 0.884621 0.020 Uiso 1 1 calc R . .
C5 C 0.63155(15) 0.1805(3) 0.9796(2) 0.0244(10) Uani 1 1 d . . .
H5A H 0.636052 0.131636 0.971615 0.037 Uiso 1 1 calc GR . .
H5B H 0.641081 0.186602 1.025290 0.037 Uiso 1 1 calc GR . .
H5C H 0.647732 0.211791 0.967595 0.037 Uiso 1 1 calc GR . .
C6 C 0.55674(16) 0.1593(3) 0.9560(2) 0.0249(11) Uani 1 1 d . . .
H6A H 0.563962 0.170113 1.000111 0.037 Uiso 1 1 calc GR . .
H6B H 0.559712 0.108679 0.951857 0.037 Uiso 1 1 calc GR . .
H6C H 0.527422 0.173500 0.926195 0.037 Uiso 1 1 calc GR . .
C7 C 0.52182(12) 0.6231(2) 0.82637(19) 0.0106(8) Uani 1 1 d . . .
C8 C 0.59126(13) 0.8561(2) 0.82233(19) 0.0109(8) Uani 1 1 d . . .
C9 C 0.45580(13) 0.8582(2) 0.83261(19) 0.0108(8) Uani 1 1 d . . .
C10 C 0.49281(13) 0.8169(2) 0.83597(19) 0.0106(8) Uani 1 1 d . . .
C11 C 0.52577(13) 0.8528(2) 0.83433(19) 0.0118(8) Uani 1 1 d . . .
H11 H 0.527019 0.902566 0.837118 0.014 Uiso 1 1 calc R . .
C12 C 0.55715(12) 0.8156(2) 0.82856(19) 0.0107(8) Uani 1 1 d . . .
C13 C 0.55583(13) 0.7412(2) 0.82564(19) 0.0107(8) Uani 1 1 d . . .
H13 H 0.576403 0.716155 0.820481 0.013 Uiso 1 1 calc R . .
C14 C 0.52371(13) 0.7039(2) 0.83042(19) 0.0112(8) Uani 1 1 d . . .
C15 C 0.49193(13) 0.7418(2) 0.83531(19) 0.0104(8) Uani 1 1 d . . .
H15 H 0.470250 0.717353 0.838114 0.013 Uiso 1 1 calc R . .
C16 C 0.19531(15) 1.0097(3) 0.6109(2) 0.0229(10) Uani 1 1 d . . .
H16 H 0.196296 0.960456 0.617673 0.028 Uiso 1 1 calc R . .
C17 C 0.11763(16) 0.9960(3) 0.5431(3) 0.0299(12) Uani 1 1 d . . .
H17A H 0.125063 0.946422 0.553899 0.045 Uiso 1 1 calc GR . .
H17B H 0.102166 1.001699 0.496329 0.045 Uiso 1 1 calc GR . .
H17C H 0.099741 1.011522 0.560376 0.045 Uiso 1 1 calc GR . .
C18 C 0.15155(17) 1.1160(3) 0.5588(3) 0.0355(13) Uani 1 1 d . . .
H18A H 0.135898 1.136067 0.578168 0.053 Uiso 1 1 calc GR . .
H18B H 0.135676 1.124018 0.512253 0.053 Uiso 1 1 calc GR . .
H18C H 0.179405 1.138501 0.577319 0.053 Uiso 1 1 calc GR . .
C19 C 0.22016(15) 0.9571(3) 0.7846(2) 0.0215(10) Uani 1 1 d . . .
H19 H 0.242157 0.960113 0.828156 0.026 Uiso 1 1 calc R . .
C20 C 0.17152(18) 0.9339(3) 0.8249(3) 0.0338(13) Uani 1 1 d . . .
H20A H 0.197895 0.938524 0.866259 0.051 Uiso 1 1 calc GR . .
H20B H 0.158840 0.887855 0.822508 0.051 Uiso 1 1 calc GR . .
H20C H 0.151707 0.970933 0.821087 0.051 Uiso 1 1 calc GR . .
C21 C 0.14465(16) 0.9365(3) 0.7047(3) 0.0303(12) Uani 1 1 d . . .
H21A H 0.134706 0.983935 0.688261 0.045 Uiso 1 1 calc GR . .
H21B H 0.121473 0.909510 0.703727 0.045 Uiso 1 1 calc GR . .
H21C H 0.154050 0.913098 0.677783 0.045 Uiso 1 1 calc GR . .
C22 C 0.29497(14) 1.0936(3) 0.8789(2) 0.0177(9) Uani 1 1 d . . .
H22 H 0.282777 1.135599 0.855492 0.021 Uiso 1 1 calc R . .
C23 C 0.29710(18) 1.1513(3) 0.9729(3) 0.0289(11) Uani 1 1 d . . .
H23A H 0.324138 1.173293 1.003446 0.043 Uiso 1 1 calc GR . .
H23B H 0.282959 1.134515 0.995757 0.043 Uiso 1 1 calc GR . .
H23C H 0.278983 1.185827 0.940355 0.043 Uiso 1 1 calc GR . .
C24 C 0.32818(18) 1.0295(3) 0.9816(3) 0.0296(11) Uani 1 1 d . . .
H24A H 0.309659 1.003813 0.993020 0.044 Uiso 1 1 calc GR . .
H24B H 0.353393 1.045798 1.020849 0.044 Uiso 1 1 calc GR . .
H24C H 0.336780 0.998427 0.957771 0.044 Uiso 1 1 calc GR . .
C25 C 0.26591(14) 1.1777(3) 0.6946(2) 0.0192(10) Uani 1 1 d . . .
H25 H 0.261756 1.158145 0.655611 0.023 Uiso 1 1 calc R . .
C26 C 0.23627(17) 1.2871(3) 0.6335(2) 0.0271(11) Uani 1 1 d . . .
H26A H 0.257142 1.321623 0.636709 0.041 Uiso 1 1 calc GR . .
H26B H 0.210803 1.311507 0.627100 0.041 Uiso 1 1 calc GR . .
H26C H 0.228778 1.255753 0.597040 0.041 Uiso 1 1 calc GR . .
C27 C 0.26166(15) 1.2810(3) 0.7530(2) 0.0224(10) Uani 1 1 d . . .
H27A H 0.273893 1.247657 0.788893 0.034 Uiso 1 1 calc GR . .
H27B H 0.234575 1.298469 0.746639 0.034 Uiso 1 1 calc GR . .
H27C H 0.281183 1.320461 0.762646 0.034 Uiso 1 1 calc GR . .
C28 C 0.18269(16) 0.8215(3) 0.5770(2) 0.0241(10) Uani 1 1 d . . .
H28 H 0.212315 0.822303 0.606505 0.029 Uiso 1 1 calc R . .
C29 C 0.1990(2) 0.8403(4) 0.4905(3) 0.0451(16) Uani 1 1 d . . .
H29A H 0.227979 0.843598 0.527144 0.068 Uiso 1 1 calc GR . .
H29B H 0.192123 0.883282 0.464755 0.068 Uiso 1 1 calc GR . .
H29C H 0.196883 0.799772 0.463948 0.068 Uiso 1 1 calc GR . .
C30 C 0.12452(19) 0.8255(3) 0.4644(3) 0.0404(14) Uani 1 1 d . . .
H30A H 0.120114 0.781695 0.440462 0.061 Uiso 1 1 calc GR . .
H30B H 0.116463 0.865471 0.434852 0.061 Uiso 1 1 calc GR . .
H30C H 0.107052 0.825234 0.484672 0.061 Uiso 1 1 calc GR . .
C31 C 0.19280(18) 0.8628(3) 0.9622(3) 0.0350(13) Uani 1 1 d . . .
H31 H 0.167022 0.888394 0.944707 0.042 Uiso 1 1 calc R . .
C32 C 0.22924(19) 0.9777(3) 1.0005(3) 0.0356(13) Uani 1 1 d . . .
H32A H 0.238979 0.998705 0.973099 0.053 Uiso 1 1 calc GR . .
H32B H 0.248109 0.991973 1.045204 0.053 Uiso 1 1 calc GR . .
H32C H 0.200339 0.993589 0.986414 0.053 Uiso 1 1 calc GR . .
C33 C 0.27083(17) 0.8656(3) 1.0222(3) 0.0317(12) Uani 1 1 d . . .
H33A H 0.267534 0.815132 1.026310 0.048 Uiso 1 1 calc GR . .
H33B H 0.290414 0.885376 1.064631 0.048 Uiso 1 1 calc GR . .
H33C H 0.282155 0.873264 0.993478 0.048 Uiso 1 1 calc GR . .
C34 C 0.39410(15) 0.6271(3) 0.8026(2) 0.0222(10) Uani 1 1 d . . .
H34 H 0.416356 0.622042 0.793414 0.027 Uiso 1 1 calc R . .
C35 C 0.34550(18) 0.6321(3) 0.6861(2) 0.0292(11) Uani 1 1 d . . .
H35A H 0.336762 0.679388 0.667980 0.044 Uiso 1 1 calc GR . .
H35B H 0.322812 0.598647 0.660285 0.044 Uiso 1 1 calc GR . .
H35C H 0.371243 0.618736 0.685578 0.044 Uiso 1 1 calc GR . .
C36 C 0.31837(15) 0.6448(3) 0.7636(3) 0.0291(12) Uani 1 1 d . . .
H36A H 0.305128 0.600033 0.763602 0.044 Uiso 1 1 calc GR . .
H36B H 0.297429 0.674886 0.729205 0.044 Uiso 1 1 calc GR . .
H36C H 0.328845 0.668207 0.805097 0.044 Uiso 1 1 calc GR . .
C37 C 0.46646(18) 0.6518(3) 1.0173(3) 0.0318(12) Uani 1 1 d . . .
H37A H 0.440705 0.680206 1.001270 0.048 Uiso 1 1 calc GR . .
H37B H 0.488450 0.670385 1.058784 0.048 Uiso 1 1 calc GR . .
H37C H 0.460214 0.603032 1.022616 0.048 Uiso 1 1 calc GR . .
C38 C 0.52101(17) 0.6121(3) 0.9893(3) 0.0308(12) Uani 1 1 d . . .
H38A H 0.527424 0.611993 0.954417 0.046 Uiso 1 1 calc GR . .
H38B H 0.516404 0.563841 0.998504 0.046 Uiso 1 1 calc GR . .
H38C H 0.544835 0.632778 1.027916 0.046 Uiso 1 1 calc GR . .
C39 C 0.51826(15) 0.8505(3) 0.9900(2) 0.0221(10) Uani 1 1 d . . .
H39 H 0.492860 0.876574 0.975468 0.027 Uiso 1 1 calc R . .
C40 C 0.55078(17) 0.9604(2) 0.9799(2) 0.0241(10) Uani 1 1 d . . .
H40A H 0.521813 0.977967 0.962486 0.036 Uiso 1 1 calc GR . .
H40B H 0.559730 0.967082 0.948185 0.036 Uiso 1 1 calc GR . .
H40C H 0.569918 0.986216 1.019266 0.036 Uiso 1 1 calc GR . .
C41 C 0.59331(16) 0.8487(3) 1.0193(3) 0.0302(12) Uani 1 1 d . . .
H41A H 0.614299 0.869803 1.060249 0.045 Uiso 1 1 calc GR . .
H41B H 0.602836 0.853753 0.988032 0.045 Uiso 1 1 calc GR . .
H41C H 0.590087 0.798778 1.025695 0.045 Uiso 1 1 calc GR . .
C42 C 0.51893(17) 1.0683(3) 0.8104(2) 0.0272(11) Uani 1 1 d . . .
H42A H 0.496982 1.098921 0.809285 0.041 Uiso 1 1 calc GR . .
H42B H 0.541934 1.097196 0.812898 0.041 Uiso 1 1 calc GR . .
H42C H 0.530130 1.037635 0.848139 0.041 Uiso 1 1 calc GR . .

loop_
_atom_site_aniso_label
_atom_site_aniso_U_11
_atom_site_aniso_U_22
_atom_site_aniso_U_33
_atom_site_aniso_U_23
_atom_site_aniso_U_13
_atom_site_aniso_U_12
Nd1 0.01050(15) 0.01092(15) 0.01453(15) 0.000 0.00760(13) 0.000
Nd2 0.01043(11) 0.01394(12) 0.01516(11) -0.00289(9) 0.00797(9) 0.00106(8)
Mo1 0.00818(17) 0.01123(17) 0.01376(17) -0.00078(14) 0.00609(14) -0.00008(13)
Mo2 0.00979(17) 0.01092(17) 0.01427(17) -0.00029(14) 0.00802(15) -0.00064(13)
Mo3 0.01002(17) 0.01287(18) 0.01263(17) -0.00162(14) 0.00735(14) -0.00106(13)
Mo4 0.00988(17) 0.01133(17) 0.01305(17) -0.00278(14) 0.00654(15) -0.00066(13)
Mo5 0.01247(18) 0.01191(18) 0.01300(17) -0.00022(14) 0.00829(15) 0.00170(13)
Mo6 0.00969(17) 0.01380(18) 0.01266(17) -0.00346(14) 0.00694(14) -0.00067(13)
O1 0.0175(16) 0.0207(17) 0.0234(16) -0.0001(14) 0.0129(14) -0.0036(13)
O2 0.0160(16) 0.0220(17) 0.0185(16) 0.0043(13) 0.0092(14) 0.0017(13)
O3 0.0128(15) 0.0140(15) 0.0170(15) 0.0016(12) 0.0083(13) -0.0006(12)
O4 0.0133(15) 0.0135(15) 0.0187(15) -0.0008(12) 0.0097(13) 0.0003(12)
O5 0.010(2) 0.012(2) 0.015(2) 0.000 0.0073(17) 0.000
O6 0.0091(14) 0.0099(14) 0.0184(15) 0.0017(12) 0.0093(12) -0.0004(11)
O7 0.0166(16) 0.0181(16) 0.0189(16) -0.0006(13) 0.0110(13) -0.0002(12)
O8 0.0106(14) 0.0138(15) 0.0140(14) 0.0005(12) 0.0055(12) 0.0000(11)
O9 0.0131(15) 0.0189(16) 0.0202(16) 0.0013(13) 0.0091(13) 0.0007(12)
O10 0.0122(14) 0.0117(14) 0.0176(15) -0.0006(12) 0.0090(12) 0.0006(11)
O11 0.0122(15) 0.0118(14) 0.0184(15) -0.0026(12) 0.0085(13) -0.0024(11)
O12 0.0155(15) 0.0173(16) 0.0175(15) -0.0004(13) 0.0117(13) -0.0022(12)
O13 0.0167(15) 0.0126(15) 0.0203(16) 0.0019(12) 0.0126(13) -0.0018(12)
O14 0.0101(14) 0.0163(15) 0.0168(15) -0.0012(12) 0.0076(12) 0.0002(12)
O15 0.0103(14) 0.0135(15) 0.0188(15) -0.0005(12) 0.0082(13) 0.0005(11)
O16 0.0121(15) 0.0192(16) 0.0185(15) -0.0041(13) 0.0067(13) -0.0028(12)
O17 0.0139(15) 0.0179(16) 0.0127(14) -0.0023(12) 0.0073(12) -0.0019(12)
O18 0.0197(16) 0.0198(16) 0.0173(15) -0.0008(13) 0.0120(13) -0.0008(13)
O19 0.0079(13) 0.0152(15) 0.0123(14) -0.0027(12) 0.0067(12) -0.0038(11)
O20 0.0179(16) 0.0197(16) 0.0199(16) -0.0065(13) 0.0109(14) -0.0010(13)
O21 0.0170(15) 0.0179(16) 0.0119(14) -0.0022(12) 0.0087(13) 0.0008(12)
O22 0.0211(16) 0.0184(16) 0.0179(15) 0.0033(13) 0.0126(14) 0.0030(13)
O23 0.0126(14) 0.0098(14) 0.0198(15) -0.0005(12) 0.0109(13) 0.0003(11)
O24 0.0114(14) 0.0140(15) 0.0136(14) 0.0005(12) 0.0081(12) 0.0014(11)
O25 0.0162(15) 0.0167(15) 0.0184(15) -0.0051(13) 0.0105(13) -0.0018(12)
O26 0.0150(15) 0.0171(15) 0.0193(15) -0.0031(13) 0.0121(13) 0.0004(12)
O27 0.0098(14) 0.0195(16) 0.0161(15) -0.0036(13) 0.0069(12) -0.0002(12)
O28 0.0126(15) 0.0201(16) 0.0162(15) 0.0015(13) 0.0077(13) 0.0043(12)
O29 0.0165(16) 0.0226(17) 0.0218(17) -0.0029(14) 0.0077(14) -0.0003(13)
O30 0.0159(16) 0.0283(18) 0.0267(17) -0.0026(15) 0.0150(15) 0.0019(13)
O31 0.0234(17) 0.0219(17) 0.0194(16) -0.0038(14) 0.0141(14) -0.0009(13)
O32 0.0178(16) 0.0183(16) 0.0203(16) 0.0005(13) 0.0095(14) 0.0046(13)
O33 0.031(2) 0.078(3) 0.032(2) 0.013(2) 0.0173(19) -0.004(2)
O34 0.039(2) 0.032(2) 0.063(3) 0.001(2) 0.020(2) -0.0062(18)
O35 0.030(2) 0.029(2) 0.0268(19) 0.0000(16) 0.0135(16) -0.0124(15)
O36 0.0240(19) 0.031(2) 0.0259(19) -0.0045(16) 0.0063(16) 0.0018(15)
N1 0.020(2) 0.018(2) 0.025(2) 0.0001(17) 0.0138(17) 0.0003(16)
N2 0.0155(18) 0.0173(19) 0.0173(18) 0.0001(16) 0.0097(16) 0.0012(15)
N3 0.019(2) 0.031(2) 0.021(2) 0.0001(18) 0.0063(17) 0.0008(17)
N4 0.021(2) 0.027(2) 0.031(2) 0.0006(19) 0.0184(19) 0.0018(17)
N5 0.022(2) 0.020(2) 0.0179(19) -0.0021(16) 0.0124(17) 0.0003(16)
N6 0.0162(19) 0.020(2) 0.0170(18) 0.0028(16) 0.0073(16) 0.0041(15)
N7 0.024(2) 0.026(2) 0.0175(19) -0.0003(17) 0.0081(17) -0.0002(17)
N8 0.028(2) 0.037(3) 0.036(3) -0.001(2) 0.016(2) 0.000(2)
N9 0.022(2) 0.0180(19) 0.0164(18) -0.0025(16) 0.0101(17) -0.0023(16)
N10 0.028(2) 0.031(2) 0.017(2) -0.0046(18) 0.0078(18) -0.0149(18)
N11 0.018(2) 0.018(2) 0.025(2) 0.0035(17) 0.0110(17) 0.0024(15)
N12 0.018(3) 0.027(3) 0.019(3) 0.000 0.009(2) 0.000
C1 0.018(2) 0.016(2) 0.018(2) 0.0000(18) 0.0091(19) -0.0038(17)
C2 0.039(3) 0.026(3) 0.044(3) -0.005(2) 0.035(3) -0.002(2)
C3 0.017(3) 0.054(4) 0.037(3) 0.001(3) 0.010(2) -0.003(2)
C4 0.016(2) 0.017(2) 0.019(2) 0.0012(18) 0.0104(19) 0.0011(17)
C5 0.019(2) 0.034(3) 0.018(2) 0.003(2) 0.008(2) 0.007(2)
C6 0.022(2) 0.029(3) 0.019(2) 0.006(2) 0.007(2) -0.006(2)
C7 0.010(2) 0.010(2) 0.0107(19) 0.0002(16) 0.0044(16) -0.0010(15)
C8 0.010(2) 0.018(2) 0.0079(18) -0.0006(16) 0.0067(16) 0.0008(16)
C9 0.0076(19) 0.015(2) 0.0081(18) 0.0002(16) 0.0025(16) -0.0013(15)
C10 0.0081(19) 0.016(2) 0.0060(18) 0.0006(16) 0.0024(16) -0.0004(16)
C11 0.012(2) 0.015(2) 0.0066(18) 0.0000(16) 0.0028(16) 0.0008(16)
C12 0.0075(19) 0.018(2) 0.0072(18) -0.0010(16) 0.0041(16) -0.0006(16)
C13 0.0092(19) 0.016(2) 0.0064(18) -0.0010(16) 0.0035(16) 0.0010(16)
C14 0.012(2) 0.013(2) 0.0076(19) -0.0013(16) 0.0043(16) 0.0000(16)
C15 0.0088(19) 0.015(2) 0.0079(18) 0.0001(16) 0.0045(16) -0.0022(15)
C16 0.020(2) 0.027(3) 0.018(2) -0.004(2) 0.007(2) 0.000(2)
C17 0.019(3) 0.035(3) 0.027(3) -0.003(2) 0.006(2) -0.005(2)
C18 0.024(3) 0.038(3) 0.038(3) 0.009(3) 0.010(2) 0.007(2)
C19 0.019(2) 0.022(2) 0.025(2) -0.004(2) 0.012(2) 0.0005(19)
C20 0.030(3) 0.041(3) 0.041(3) -0.005(3) 0.026(3) -0.004(2)
C21 0.021(3) 0.039(3) 0.031(3) -0.007(2) 0.013(2) 0.000(2)
C22 0.016(2) 0.021(2) 0.017(2) -0.0013(19) 0.0095(19) -0.0018(18)
C23 0.042(3) 0.027(3) 0.029(3) -0.008(2) 0.026(3) -0.002(2)
C24 0.035(3) 0.030(3) 0.025(3) 0.006(2) 0.016(2) 0.003(2)
C25 0.015(2) 0.024(2) 0.021(2) 0.000(2) 0.0107(19) 0.0027(18)
C26 0.033(3) 0.026(3) 0.021(2) 0.008(2) 0.013(2) 0.007(2)
C27 0.023(2) 0.020(2) 0.025(2) -0.004(2) 0.013(2) 0.0013(19)
C28 0.022(2) 0.026(3) 0.021(2) -0.002(2) 0.008(2) -0.003(2)
C29 0.045(4) 0.061(4) 0.034(3) 0.014(3) 0.024(3) 0.006(3)
C30 0.036(3) 0.037(3) 0.024(3) 0.005(2) -0.002(2) -0.004(3)
C31 0.029(3) 0.035(3) 0.043(3) 0.005(3) 0.019(3) -0.001(2)
C32 0.037(3) 0.033(3) 0.042(3) -0.008(3) 0.024(3) -0.004(2)
C33 0.027(3) 0.031(3) 0.036(3) -0.005(2) 0.015(2) 0.000(2)
C34 0.015(2) 0.020(2) 0.031(3) -0.005(2) 0.010(2) -0.0019(18)
C35 0.036(3) 0.027(3) 0.026(3) 0.003(2) 0.017(2) 0.004(2)
C36 0.014(2) 0.031(3) 0.043(3) 0.000(2) 0.015(2) -0.002(2)
C37 0.031(3) 0.039(3) 0.026(3) -0.003(2) 0.015(2) -0.011(2)
C38 0.034(3) 0.033(3) 0.025(3) -0.006(2) 0.015(2) -0.007(2)
C39 0.021(2) 0.028(3) 0.018(2) -0.001(2) 0.011(2) -0.001(2)
C40 0.033(3) 0.016(2) 0.021(2) 0.000(2) 0.013(2) -0.002(2)
C41 0.025(3) 0.034(3) 0.037(3) 0.011(2) 0.020(2) 0.002(2)
C42 0.030(3) 0.029(3) 0.018(2) -0.001(2) 0.009(2) 0.004(2)

loop_
_atom_type_symbol
_atom_type_description
_atom_type_scat_dispersion_real
_atom_type_scat_dispersion_imag
_atom_type_scat_source
C C 0.0033 0.0016 'International Tables Vol C Tables 4.2.6.8 and 6.1.1.4'
H H 0.0000 0.0000 'International Tables Vol C Tables 4.2.6.8 and 6.1.1.4'
Mo Mo -1.6832 0.6857 'International Tables Vol C Tables 4.2.6.8 and 6.1.1.4'
N N 0.0061 0.0033 'International Tables Vol C Tables 4.2.6.8 and 6.1.1.4'
Nd Nd -0.1943 3.0179 'International Tables Vol C Tables 4.2.6.8 and 6.1.1.4'
O O 0.0106 0.0060 'International Tables Vol C Tables 4.2.6.8 and 6.1.1.4'

loop_
_geom_angle_atom_site_label_1
_geom_angle_atom_site_label_2
_geom_angle_atom_site_label_3
_geom_angle
_geom_angle_site_symmetry_1
_geom_angle_site_symmetry_3
Mo1 Nd1 Mo1 77.345(13) 2_656 .
Mo1 Nd1 Mo2 53.073(9) 2_656 2_656
Mo1 Nd1 Mo2 53.198(9) . 2_656
O1 Nd1 Mo1 147.74(7) . .
O1 Nd1 Mo1 101.50(8) 2_656 .
O1 Nd1 Mo1 101.50(7) . 2_656
O1 Nd1 Mo1 147.74(7) 2_656 2_656
O1 Nd1 Mo2 148.76(7) . 2_656
O1 Nd1 Mo2 99.99(7) 2_656 2_656
O1 Nd1 O1 95.98(15) 2_656 .
O1 Nd1 O2 70.59(10) . .
O1 Nd1 O2 70.71(10) . 2_656
O1 Nd1 O2 70.58(10) 2_656 2_656
O1 Nd1 O2 70.71(10) 2_656 .
O1 Nd1 O3 75.98(10) 2_656 2_656
O1 Nd1 O3 142.80(10) 2_656 .
O1 Nd1 O3 142.80(10) . 2_656
O1 Nd1 O3 75.98(10) . .
O1 Nd1 O4 142.23(10) 2_656 2_656
O1 Nd1 O4 142.22(10) . .
O1 Nd1 O4 77.12(10) . 2_656
O1 Nd1 O4 77.12(10) 2_656 .
O1 Nd1 O5 132.01(7) 2_656 .
O1 Nd1 O5 132.01(7) . .
O2 Nd1 Mo1 140.88(7) . 2_656
O2 Nd1 Mo1 140.88(7) 2_656 .
O2 Nd1 Mo1 89.84(7) 2_656 2_656
O2 Nd1 Mo1 89.84(7) . .
O2 Nd1 Mo2 140.25(7) . 2_656
O2 Nd1 Mo2 89.54(7) 2_656 2_656
O2 Nd1 O2 120.65(15) . 2_656
O2 Nd1 O4 72.12(10) . .
O2 Nd1 O4 136.62(9) . 2_656
O2 Nd1 O4 72.12(10) 2_656 2_656
O2 Nd1 O4 136.62(9) 2_656 .
O2 Nd1 O5 119.68(7) . .
O2 Nd1 O5 119.68(7) 2_656 .
O3 Nd1 Mo1 73.68(7) . .
O3 Nd1 Mo1 68.55(7) . 2_656
O3 Nd1 Mo1 68.55(7) 2_656 .
O3 Nd1 Mo1 73.68(7) 2_656 2_656
O3 Nd1 Mo2 25.97(7) 2_656 2_656
O3 Nd1 Mo2 105.22(7) . 2_656
O3 Nd1 O2 72.39(10) . .
O3 Nd1 O2 72.39(10) 2_656 2_656
O3 Nd1 O2 135.45(10) . 2_656
O3 Nd1 O2 135.44(10) 2_656 .
O3 Nd1 O3 131.07(14) . 2_656
O3 Nd1 O4 72.26(9) . 2_656
O3 Nd1 O4 87.34(9) 2_656 2_656
O3 Nd1 O4 72.26(9) 2_656 .
O3 Nd1 O4 87.34(9) . .
O3 Nd1 O5 65.53(7) 2_656 .
O3 Nd1 O5 65.53(7) . .
O4 Nd1 Mo1 26.49(7) 2_656 2_656
O4 Nd1 Mo1 103.47(7) 2_656 .
O4 Nd1 Mo1 103.47(7) . 2_656
O4 Nd1 Mo1 26.49(7) . .
O4 Nd1 Mo2 73.79(7) 2_656 2_656
O4 Nd1 Mo2 68.13(7) . 2_656
O4 Nd1 O4 129.83(14) 2_656 .
O4 Nd1 O5 64.91(7) 2_656 .
O4 Nd1 O5 64.91(7) . .
O5 Nd1 Mo1 38.672(7) . 2_656
O5 Nd1 Mo1 38.673(7) . .
O5 Nd1 Mo2 39.790(6) . 2_656
Mo5 Nd2 Mo4 53.289(9) . .
Mo5 Nd2 Mo6 53.225(9) . .
Mo6 Nd2 Mo4 78.507(9) . .
O24 Nd2 Mo4 39.28(6) . .
O24 Nd2 Mo5 39.07(6) . .
O24 Nd2 Mo6 39.23(6) . .
O25 Nd2 Mo4 25.97(7) . .
O25 Nd2 Mo5 68.40(7) . .
O25 Nd2 Mo6 104.17(7) . .
O25 Nd2 O24 65.02(9) . .
O25 Nd2 O26 86.91(10) . .
O25 Nd2 O27 130.43(9) . .
O25 Nd2 O29 137.50(10) . .
O25 Nd2 O30 142.77(10) . .
O25 Nd2 O31 71.61(10) . .
O25 Nd2 O32 77.52(10) . .
O26 Nd2 Mo4 73.78(7) . .
O26 Nd2 Mo5 104.74(7) . .
O26 Nd2 Mo6 68.60(7) . .
O26 Nd2 O24 65.76(9) . .
O26 Nd2 O27 73.45(10) . .
O26 Nd2 O29 135.53(10) . .
O26 Nd2 O30 76.51(10) . .
O26 Nd2 O31 71.41(10) . .
O26 Nd2 O32 141.57(10) . .
O27 Nd2 Mo4 104.61(7) . .
O27 Nd2 Mo5 73.35(7) . .
O27 Nd2 Mo6 26.31(6) . .
O27 Nd2 O24 65.42(9) . .
O27 Nd2 O29 73.52(10) . .
O27 Nd2 O30 76.50(10) . .
O27 Nd2 O31 136.79(10) . .
O27 Nd2 O32 141.77(10) . .
O28 Nd2 Mo4 69.08(7) . .
O28 Nd2 Mo5 26.22(7) . .
O28 Nd2 Mo6 73.41(7) . .
O28 Nd2 O24 65.15(9) . .
O28 Nd2 O25 73.31(10) . .
O28 Nd2 O26 130.90(9) . .
O28 Nd2 O27 85.95(10) . .
O28 Nd2 O29 74.77(10) . .
O28 Nd2 O30 141.44(10) . .
O28 Nd2 O31 136.63(10) . .
O28 Nd2 O32 77.86(10) . .
O29 Nd2 Mo4 143.82(7) . .
O29 Nd2 Mo5 93.34(7) . .
O29 Nd2 Mo6 92.69(7) . .
O29 Nd2 O24 123.21(9) . .
O30 Nd2 Mo4 148.43(8) . .
O30 Nd2 Mo5 147.90(7) . .
O30 Nd2 Mo6 100.41(8) . .
O30 Nd2 O24 132.04(10) . .
O30 Nd2 O29 67.45(11) . .
O31 Nd2 Mo4 88.91(7) . .
O31 Nd2 Mo5 139.98(7) . .
O31 Nd2 Mo6 139.97(8) . .
O31 Nd2 O24 119.08(10) . .
O31 Nd2 O29 117.70(10) . .
O31 Nd2 O30 71.55(10) . .
O32 Nd2 Mo4 101.53(7) . .
O32 Nd2 Mo5 101.76(7) . .
O32 Nd2 Mo6 149.19(7) . .
O32 Nd2 O24 132.90(10) . .
O32 Nd2 O29 68.89(10) . .
O32 Nd2 O30 95.06(10) . .
O32 Nd2 O31 70.37(10) . .
Mo2 Mo1 Nd1 63.710(9) . .
O4 Mo1 Nd1 39.72(10) . .
O4 Mo1 Mo2 94.29(9) . .
O4 Mo1 O5 85.54(14) . .
O4 Mo1 O6 97.71(13) . 2_656
O4 Mo1 O8 97.12(13) . .
O4 Mo1 O10 168.34(12) . .
O5 Mo1 Nd1 46.20(10) . .
O5 Mo1 Mo2 46.024(12) . .
O6 Mo1 Nd1 91.77(8) 2_656 .
O6 Mo1 Mo2 120.59(8) 2_656 .
O6 Mo1 O5 77.23(9) 2_656 .
O6 Mo1 O10 80.14(11) 2_656 .
O8 Mo1 Nd1 83.72(9) . .
O8 Mo1 Mo2 32.86(9) . .
O8 Mo1 O5 78.84(9) . .
O8 Mo1 O6 150.64(12) . 2_656
O8 Mo1 O10 80.23(11) . .
O9 Mo1 Nd1 143.78(10) . .
O9 Mo1 Mo2 132.37(10) . .
O9 Mo1 O4 104.38(14) . .
O9 Mo1 O5 170.02(15) . .
O9 Mo1 O6 100.06(13) . 2_656
O9 Mo1 O8 100.58(13) . .
O9 Mo1 O10 87.27(13) . .
O10 Mo1 Nd1 128.65(8) . .
O10 Mo1 Mo2 77.27(7) . .
O10 Mo1 O5 82.80(13) . .
Mo1 Mo2 Nd1 63.215(9) . .
O3 Mo2 Nd1 38.22(9) . .
O3 Mo2 Mo1 93.13(9) . .
O3 Mo2 O5 83.91(14) . .
O3 Mo2 O6 98.66(13) . .
O3 Mo2 O8 96.98(13) . .
O3 Mo2 O11 168.99(12) . .
O5 Mo2 Nd1 46.02(10) . .
O5 Mo2 Mo1 44.472(13) . .
O6 Mo2 Nd1 91.51(9) . .
O6 Mo2 Mo1 117.38(8) . .
O6 Mo2 O5 75.95(9) . .
O6 Mo2 O8 147.12(12) . .
O6 Mo2 O11 80.99(11) . .
O7 Mo2 Nd1 141.63(10) . .
O7 Mo2 Mo1 134.14(11) . .
O7 Mo2 O3 103.72(14) . .
O7 Mo2 O5 172.35(15) . .
O7 Mo2 O6 102.00(13) . .
O7 Mo2 O8 102.10(14) . .
O7 Mo2 O11 87.06(13) . .
O8 Mo2 Nd1 83.21(9) . .
O8 Mo2 Mo1 32.76(9) . .
O8 Mo2 O5 77.18(9) . .
O8 Mo2 O11 78.26(11) . .
O11 Mo2 Nd1 130.82(7) . .
O11 Mo2 Mo1 77.46(7) . .
O11 Mo2 O5 85.34(12) . .
O14 Mo3 Nd2 129.88(8) . .
O14 Mo3 O24 84.18(10) . .
O17 Mo3 Nd2 83.51(9) . .
O17 Mo3 O14 79.06(12) . .
O17 Mo3 O24 77.78(11) . .
O18 Mo3 Nd2 141.59(10) . .
O18 Mo3 O14 88.36(13) . .
O18 Mo3 O17 103.63(14) . .
O18 Mo3 O19 100.83(14) . .
O18 Mo3 O24 172.02(12) . .
O18 Mo3 O26 103.55(14) . .
O19 Mo3 Nd2 90.00(9) . .
O19 Mo3 O14 81.38(11) . .
O19 Mo3 O17 148.02(12) . .
O19 Mo3 O24 75.27(11) . .
O24 Mo3 Nd2 46.12(7) . .
O26 Mo3 Nd2 38.17(10) . .
O26 Mo3 O14 168.05(13) . .
O26 Mo3 O17 96.90(13) . .
O26 Mo3 O19 97.07(13) . .
O26 Mo3 O24 83.97(12) . .
Mo5 Mo4 Nd2 63.200(10) . .
O15 Mo4 Nd2 129.28(8) . .
O15 Mo4 Mo5 87.76(8) . .
O15 Mo4 O24 83.56(10) . .
O16 Mo4 Nd2 142.39(10) . .
O16 Mo4 Mo5 132.42(11) . .
O16 Mo4 O15 88.10(13) . .
O16 Mo4 O17 102.37(14) . .
O16 Mo4 O23 99.60(14) . .
O16 Mo4 O24 171.23(12) . .
O16 Mo4 O25 104.35(14) . .
O17 Mo4 Nd2 83.74(9) . .
O17 Mo4 Mo5 123.16(9) . .
O17 Mo4 O15 78.97(11) . .
O17 Mo4 O23 149.13(12) . .
O17 Mo4 O24 78.73(11) . .
O23 Mo4 Nd2 91.93(8) . .
O23 Mo4 Mo5 33.15(9) . .
O23 Mo4 O15 80.37(11) . .
O23 Mo4 O24 76.37(11) . .
O24 Mo4 Nd2 46.22(7) . .
O24 Mo4 Mo5 44.75(7) . .
O25 Mo4 Nd2 38.20(10) . .
O25 Mo4 Mo5 84.94(10) . .
O25 Mo4 O15 167.46(12) . .
O25 Mo4 O17 96.55(13) . .
O25 Mo4 O23 98.73(13) . .
O25 Mo4 O24 84.08(12) . .
Mo4 Mo5 Nd2 63.511(10) . .
Mo6 Mo5 Nd2 63.530(10) . .
Mo6 Mo5 Mo4 89.948(13) . .
O13 Mo5 Nd2 130.09(8) 2_656 .
O13 Mo5 Mo4 87.69(8) 2_656 .
O13 Mo5 Mo6 77.60(8) 2_656 .
O13 Mo5 O24 84.13(10) 2_656 .
O21 Mo5 Nd2 84.30(9) . .
O21 Mo5 Mo4 123.19(9) . .
O21 Mo5 Mo6 33.33(9) . .
O21 Mo5 O13 78.83(12) . 2_656
O21 Mo5 O23 148.79(12) . .
O21 Mo5 O24 78.46(11) . .
O22 Mo5 Nd2 142.74(10) . .
O22 Mo5 Mo4 132.74(11) . .
O22 Mo5 Mo6 134.10(11) . .
O22 Mo5 O13 86.91(13) . 2_656
O22 Mo5 O21 101.60(14) . .
O22 Mo5 O23 99.65(14) . .
O22 Mo5 O24 170.85(13) . .
O22 Mo5 O28 104.40(14) . .
O23 Mo5 Nd2 92.42(8) . .
O23 Mo5 Mo4 33.37(8) . .
O23 Mo5 Mo6 119.13(9) . .
O23 Mo5 O13 79.78(11) . 2_656
O23 Mo5 O24 76.99(11) . .
O24 Mo5 Nd2 46.38(7) . .
O24 Mo5 Mo4 45.16(7) . .
O24 Mo5 Mo6 45.15(7) . .
O28 Mo5 Nd2 38.47(10) . .
O28 Mo5 Mo4 86.13(10) . .
O28 Mo5 Mo6 92.69(10) . .
O28 Mo5 O13 168.50(13) . 2_656
O28 Mo5 O21 96.50(14) . .
O28 Mo5 O23 100.05(13) . .
O28 Mo5 O24 84.63(12) . .
Mo5 Mo6 Nd2 63.245(10) . .
O12 Mo6 Nd2 130.41(8) 2_656 .
O12 Mo6 Mo5 77.75(8) 2_656 .
O12 Mo6 O24 84.63(10) 2_656 .
O19 Mo6 Nd2 90.60(9) . .
O19 Mo6 Mo5 119.10(8) . .
O19 Mo6 O12 82.37(11) . 2_656
O19 Mo6 O21 149.34(12) . .
O19 Mo6 O24 76.65(11) . .
O20 Mo6 Nd2 141.61(10) . .
O20 Mo6 Mo5 134.63(11) . .
O20 Mo6 O12 87.66(13) . 2_656
O20 Mo6 O19 100.74(14) . .
O20 Mo6 O21 102.23(14) . .
O20 Mo6 O24 172.13(12) . .
O20 Mo6 O27 103.11(14) . .
O21 Mo6 Nd2 83.86(9) . .
O21 Mo6 Mo5 33.05(9) . .
O21 Mo6 O12 78.56(12) . 2_656
O21 Mo6 O24 77.84(11) . .
O24 Mo6 Nd2 46.23(7) . .
O24 Mo6 Mo5 44.82(7) . .
O27 Mo6 Nd2 38.61(10) . .
O27 Mo6 Mo5 92.34(10) . .
O27 Mo6 O12 168.83(13) . 2_656
O27 Mo6 O19 98.28(13) . .
O27 Mo6 O21 96.00(13) . .
O27 Mo6 O24 84.67(12) . .
C1 O1 Nd1 122.3(3) . .
C4 O2 Nd1 127.7(3) . .
Mo2 O3 Nd1 115.82(13) . .
Mo1 O4 Nd1 113.79(14) . .
Mo1 O5 Nd1 95.13(10) . .
Mo1 O5 Nd1 95.13(10) 2_656 .
Mo1 O5 Mo1 169.7(2) 2_656 .
Mo1 O5 Mo2 89.75(2) 2_656 .
Mo1 O5 Mo2 89.50(2) 2_656 2_656
Mo1 O5 Mo2 89.75(2) . 2_656
Mo1 O5 Mo2 89.50(2) . .
Mo2 O5 Nd1 94.19(10) 2_656 .
Mo2 O5 Nd1 94.19(10) . .
Mo2 O5 Mo2 171.6(2) 2_656 .
Mo2 O6 Mo1 114.32(14) . 2_656
Mo1 O8 Mo2 114.38(14) . .
C7 O10 Mo1 129.6(3) . .
C7 O11 Mo2 128.6(3) . .
C8 O12 Mo6 129.1(3) . 2_656
C8 O13 Mo5 128.1(3) . 2_656
C9 O14 Mo3 129.2(3) . .
C9 O15 Mo4 128.8(3) . .
Mo3 O17 Mo4 114.29(14) . .
Mo6 O19 Mo3 116.28(15) . .
Mo5 O21 Mo6 113.63(14) . .
Mo5 O23 Mo4 113.48(14) . .
Mo3 O24 Nd2 93.87(9) . .
Mo4 O24 Nd2 94.49(10) . .
Mo4 O24 Mo3 89.13(10) . .
Mo5 O24 Nd2 94.54(10) . .
Mo5 O24 Mo3 171.58(14) . .
Mo5 O24 Mo4 90.09(10) . .
Mo5 O24 Mo6 90.03(10) . .
Mo6 O24 Nd2 94.54(10) . .
Mo6 O24 Mo3 89.42(10) . .
Mo6 O24 Mo4 170.93(14) . .
Mo4 O25 Nd2 115.84(14) . .
Mo3 O26 Nd2 115.85(14) . .
Mo6 O27 Nd2 115.08(14) . .
Mo5 O28 Nd2 115.31(14) . .
C16 O29 Nd2 126.6(3) . .
C19 O30 Nd2 132.4(3) . .
C22 O31 Nd2 143.4(3) . .
C25 O32 Nd2 126.0(3) . .
C1 N1 C2 120.9(4) . .
C1 N1 C3 120.9(4) . .
C3 N1 C2 118.3(4) . .
C4 N2 C5 121.1(4) . .
C4 N2 C6 122.1(4) . .
C6 N2 C5 116.7(4) . .
C16 N3 C17 120.8(4) . .
C16 N3 C18 122.6(4) . .
C18 N3 C17 116.5(4) . .
C19 N4 C20 120.6(4) . .
C19 N4 C21 120.8(4) . .
C20 N4 C21 118.3(4) . .
C22 N5 C23 121.9(4) . .
C22 N5 C24 120.4(4) . .
C24 N5 C23 117.5(4) . .
C25 N6 C26 120.8(4) . .
C25 N6 C27 121.3(4) . .
C27 N6 C26 117.9(4) . .
C28 N7 C29 122.0(4) . .
C28 N7 C30 121.8(5) . .
C30 N7 C29 115.7(5) . .
C31 N8 C32 121.1(5) . .
C31 N8 C33 121.0(5) . .
C33 N8 C32 117.6(5) . .
C39 N9 C40 122.1(4) . .
C39 N9 C41 121.0(4) . .
C41 N9 C40 116.8(4) . .
H10A N10 H10B 107.7 . .
C37 N10 H10A 108.8 . .
C37 N10 H10B 108.8 . .
C38 N10 H10A 108.8 . .
C38 N10 H10B 108.8 . .
C38 N10 C37 113.8(4) . .
C34 N11 C35 120.7(4) . .
C34 N11 C36 120.7(4) . .
C35 N11 C36 118.1(4) . .
H12A N12 H12B 107.9 . .
C42 N12 H12A 109.2 2_656 .
C42 N12 H12A 109.2 . .
C42 N12 H12B 109.2 2_656 .
C42 N12 H12B 109.2 . .
C42 N12 C42 112.2(5) . 2_656
O1 C1 N1 124.6(4) . .
O1 C1 H1 117.7 . .
N1 C1 H1 117.7 . .
N1 C2 H2A 109.5 . .
N1 C2 H2B 109.5 . .
N1 C2 H2C 109.5 . .
H2A C2 H2B 109.5 . .
H2A C2 H2C 109.5 . .
H2B C2 H2C 109.5 . .
N1 C3 H3A 109.5 . .
N1 C3 H3B 109.5 . .
N1 C3 H3C 109.5 . .
H3A C3 H3B 109.5 . .
H3A C3 H3C 109.5 . .
H3B C3 H3C 109.5 . .
O2 C4 N2 124.8(4) . .
O2 C4 H4 117.6 . .
N2 C4 H4 117.6 . .
N2 C5 H5A 109.5 . .
N2 C5 H5B 109.5 . .
N2 C5 H5C 109.5 . .
H5A C5 H5B 109.5 . .
H5A C5 H5C 109.5 . .
H5B C5 H5C 109.5 . .
N2 C6 H6A 109.5 . .
N2 C6 H6B 109.5 . .
N2 C6 H6C 109.5 . .
H6A C6 H6B 109.5 . .
H6A C6 H6C 109.5 . .
H6B C6 H6C 109.5 . .
O10 C7 C14 116.3(3) . .
O11 C7 O10 126.3(4) . .
O11 C7 C14 117.4(4) . .
O12 C8 O13 126.5(4) . .
O12 C8 C12 117.4(4) . .
O13 C8 C12 116.2(3) . .
O14 C9 O15 127.0(4) . .
O14 C9 C10 116.8(4) . .
O15 C9 C10 116.1(3) . .
C11 C10 C9 119.8(4) . .
C11 C10 C15 120.1(4) . .
C15 C10 C9 119.9(4) . .
C10 C11 H11 119.7 . .
C10 C11 C12 120.6(4) . .
C12 C11 H11 119.7 . .
C11 C12 C8 119.7(4) . .
C11 C12 C13 119.8(4) . .
C13 C12 C8 120.4(4) . .
C12 C13 H13 119.9 . .
C12 C13 C14 120.2(4) . .
C14 C13 H13 119.9 . .
C13 C14 C7 120.3(4) . .
C15 C14 C7 119.9(4) . .
C15 C14 C13 119.6(4) . .
C10 C15 H15 120.2 . .
C14 C15 C10 119.6(4) . .
C14 C15 H15 120.2 . .
O29 C16 N3 124.4(5) . .
O29 C16 H16 117.8 . .
N3 C16 H16 117.8 . .
N3 C17 H17A 109.5 . .
N3 C17 H17B 109.5 . .
N3 C17 H17C 109.5 . .
H17A C17 H17B 109.5 . .
H17A C17 H17C 109.5 . .
H17B C17 H17C 109.5 . .
N3 C18 H18A 109.5 . .
N3 C18 H18B 109.5 . .
N3 C18 H18C 109.5 . .
H18A C18 H18B 109.5 . .
H18A C18 H18C 109.5 . .
H18B C18 H18C 109.5 . .
O30 C19 N4 123.5(5) . .
O30 C19 H19 118.2 . .
N4 C19 H19 118.2 . .
N4 C20 H20A 109.5 . .
N4 C20 H20B 109.5 . .
N4 C20 H20C 109.5 . .
H20A C20 H20B 109.5 . .
H20A C20 H20C 109.5 . .
H20B C20 H20C 109.5 . .
N4 C21 H21A 109.5 . .
N4 C21 H21B 109.5 . .
N4 C21 H21C 109.5 . .
H21A C21 H21B 109.5 . .
H21A C21 H21C 109.5 . .
H21B C21 H21C 109.5 . .
O31 C22 N5 123.5(4) . .
O31 C22 H22 118.2 . .
N5 C22 H22 118.2 . .
N5 C23 H23A 109.5 . .
N5 C23 H23B 109.5 . .
N5 C23 H23C 109.5 . .
H23A C23 H23B 109.5 . .
H23A C23 H23C 109.5 . .
H23B C23 H23C 109.5 . .
N5 C24 H24A 109.5 . .
N5 C24 H24B 109.5 . .
N5 C24 H24C 109.5 . .
H24A C24 H24B 109.5 . .
H24A C24 H24C 109.5 . .
H24B C24 H24C 109.5 . .
O32 C25 N6 124.8(4) . .
O32 C25 H25 117.6 . .
N6 C25 H25 117.6 . .
N6 C26 H26A 109.5 . .
N6 C26 H26B 109.5 . .
N6 C26 H26C 109.5 . .
H26A C26 H26B 109.5 . .
H26A C26 H26C 109.5 . .
H26B C26 H26C 109.5 . .
N6 C27 H27A 109.5 . .
N6 C27 H27B 109.5 . .
N6 C27 H27C 109.5 . .
H27A C27 H27B 109.5 . .
H27A C27 H27C 109.5 . .
H27B C27 H27C 109.5 . .
O33 C28 N7 124.1(5) . .
O33 C28 H28 117.9 . .
N7 C28 H28 117.9 . .
N7 C29 H29A 109.5 . .
N7 C29 H29B 109.5 . .
N7 C29 H29C 109.5 . .
H29A C29 H29B 109.5 . .
H29A C29 H29C 109.5 . .
H29B C29 H29C 109.5 . .
N7 C30 H30A 109.5 . .
N7 C30 H30B 109.5 . .
N7 C30 H30C 109.5 . .
H30A C30 H30B 109.5 . .
H30A C30 H30C 109.5 . .
H30B C30 H30C 109.5 . .
O34 C31 N8 125.6(6) . .
O34 C31 H31 117.2 . .
N8 C31 H31 117.2 . .
N8 C32 H32A 109.5 . .
N8 C32 H32B 109.5 . .
N8 C32 H32C 109.5 . .
H32A C32 H32B 109.5 . .
H32A C32 H32C 109.5 . .
H32B C32 H32C 109.5 . .
N8 C33 H33A 109.5 . .
N8 C33 H33B 109.5 . .
N8 C33 H33C 109.5 . .
H33A C33 H33B 109.5 . .
H33A C33 H33C 109.5 . .
H33B C33 H33C 109.5 . .
O36 C34 N11 124.0(4) . .
O36 C34 H34 118.0 . .
N11 C34 H34 118.0 . .
N11 C35 H35A 109.5 . .
N11 C35 H35B 109.5 . .
N11 C35 H35C 109.5 . .
H35A C35 H35B 109.5 . .
H35A C35 H35C 109.5 . .
H35B C35 H35C 109.5 . .
N11 C36 H36A 109.5 . .
N11 C36 H36B 109.5 . .
N11 C36 H36C 109.5 . .
H36A C36 H36B 109.5 . .
H36A C36 H36C 109.5 . .
H36B C36 H36C 109.5 . .
N10 C37 H37A 109.5 . .
N10 C37 H37B 109.5 . .
N10 C37 H37C 109.5 . .
H37A C37 H37B 109.5 . .
H37A C37 H37C 109.5 . .
H37B C37 H37C 109.5 . .
N10 C38 H38A 109.5 . .
N10 C38 H38B 109.5 . .
N10 C38 H38C 109.5 . .
H38A C38 H38B 109.5 . .
H38A C38 H38C 109.5 . .
H38B C38 H38C 109.5 . .
O35 C39 N9 124.8(5) . .
O35 C39 H39 117.6 . .
N9 C39 H39 117.6 . .
N9 C40 H40A 109.5 . .
N9 C40 H40B 109.5 . .
N9 C40 H40C 109.5 . .
H40A C40 H40B 109.5 . .
H40A C40 H40C 109.5 . .
H40B C40 H40C 109.5 . .
N9 C41 H41A 109.5 . .
N9 C41 H41B 109.5 . .
N9 C41 H41C 109.5 . .
H41A C41 H41B 109.5 . .
H41A C41 H41C 109.5 . .
H41B C41 H41C 109.5 . .
N12 C42 H42A 109.5 . .
N12 C42 H42B 109.5 . .
N12 C42 H42C 109.5 . .
H42A C42 H42B 109.5 . .
H42A C42 H42C 109.5 . .
H42B C42 H42C 109.5 . .

loop_
_geom_bond_atom_site_label_1
_geom_bond_atom_site_label_2
_geom_bond_distance
_geom_bond_site_symmetry_2
Nd1 Mo1 3.5884(4) .
Nd1 Mo1 3.5883(4) 2_656
Nd1 Mo2 3.6038(4) 2_656
Nd1 O1 2.461(3) 2_656
Nd1 O1 2.461(3) .
Nd1 O2 2.489(3) 2_656
Nd1 O2 2.489(3) .
Nd1 O3 2.477(3) .
Nd1 O3 2.477(3) 2_656
Nd1 O4 2.506(3) 2_656
Nd1 O4 2.506(3) .
Nd1 O5 2.600(4) .
Nd2 Mo4 3.5837(4) .
Nd2 Mo5 3.5740(4) .
Nd2 Mo6 3.5829(4) .
Nd2 O24 2.596(3) .
Nd2 O25 2.462(3) .
Nd2 O26 2.467(3) .
Nd2 O27 2.469(3) .
Nd2 O28 2.459(3) .
Nd2 O29 2.540(3) .
Nd2 O30 2.495(3) .
Nd2 O31 2.488(3) .
Nd2 O32 2.478(3) .
Mo1 Mo2 3.2134(5) .
Mo1 O4 1.749(3) .
Mo1 O5 2.2513(5) .
Mo1 O6 1.923(3) 2_656
Mo1 O8 1.909(3) .
Mo1 O9 1.708(3) .
Mo1 O10 2.224(3) .
Mo2 O3 1.753(3) .
Mo2 O5 2.3126(5) .
Mo2 O6 1.910(3) .
Mo2 O7 1.700(3) .
Mo2 O8 1.914(3) .
Mo2 O11 2.248(3) .
Mo3 O14 2.203(3) .
Mo3 O17 1.917(3) .
Mo3 O18 1.697(3) .
Mo3 O19 1.910(3) .
Mo3 O24 2.315(3) .
Mo3 O26 1.749(3) .
Mo4 Mo5 3.2099(5) .
Mo4 O15 2.225(3) .
Mo4 O16 1.701(3) .
Mo4 O17 1.918(3) .
Mo4 O23 1.925(3) .
Mo4 O24 2.276(3) .
Mo4 O25 1.743(3) .
Mo5 Mo6 3.2060(5) .
Mo5 O13 2.250(3) 2_656
Mo5 O21 1.908(3) .
Mo5 O22 1.700(3) .
Mo5 O23 1.914(3) .
Mo5 O24 2.260(3) .
Mo5 O28 1.747(3) .
Mo6 O12 2.231(3) 2_656
Mo6 O19 1.890(3) .
Mo6 O20 1.704(3) .
Mo6 O21 1.923(3) .
Mo6 O24 2.273(3) .
Mo6 O27 1.753(3) .
O1 C1 1.241(5) .
O2 C4 1.238(5) .
O10 C7 1.259(5) .
O11 C7 1.252(5) .
O12 C8 1.254(5) .
O13 C8 1.265(5) .
O14 C9 1.259(5) .
O15 C9 1.259(5) .
O29 C16 1.239(6) .
O30 C19 1.237(6) .
O31 C22 1.233(5) .
O32 C25 1.240(6) .
O33 C28 1.227(6) .
O34 C31 1.218(7) .
O35 C39 1.233(6) .
O36 C34 1.243(6) .
N1 C1 1.307(6) .
N1 C2 1.466(6) .
N1 C3 1.452(7) .
N2 C4 1.312(6) .
N2 C5 1.460(6) .
N2 C6 1.448(6) .
N3 C16 1.323(6) .
N3 C17 1.462(6) .
N3 C18 1.458(7) .
N4 C19 1.324(6) .
N4 C20 1.447(6) .
N4 C21 1.461(7) .
N5 C22 1.322(6) .
N5 C23 1.459(6) .
N5 C24 1.456(6) .
N6 C25 1.319(6) .
N6 C26 1.456(6) .
N6 C27 1.453(6) .
N7 C28 1.326(6) .
N7 C29 1.435(7) .
N7 C30 1.435(7) .
N8 C31 1.341(7) .
N8 C32 1.451(7) .
N8 C33 1.430(7) .
N9 C39 1.322(6) .
N9 C40 1.449(6) .
N9 C41 1.449(6) .
N10 H10A 0.8900 .
N10 H10B 0.8900 .
N10 C37 1.482(6) .
N10 C38 1.465(7) .
N11 C34 1.322(6) .
N11 C35 1.443(6) .
N11 C36 1.444(6) .
N12 H12A 0.8900 .
N12 H12B 0.8900 .
N12 C42 1.484(6) .
N12 C42 1.484(6) 2_656
C1 H1 0.9300 .
C2 H2A 0.9600 .
C2 H2B 0.9600 .
C2 H2C 0.9600 .
C3 H3A 0.9600 .
C3 H3B 0.9600 .
C3 H3C 0.9600 .
C4 H4 0.9300 .
C5 H5A 0.9600 .
C5 H5B 0.9600 .
C5 H5C 0.9600 .
C6 H6A 0.9600 .
C6 H6B 0.9600 .
C6 H6C 0.9600 .
C7 C14 1.508(6) .
C8 C12 1.505(5) .
C9 C10 1.499(6) .
C10 C11 1.373(6) .
C10 C15 1.402(6) .
C11 H11 0.9300 .
C11 C12 1.384(6) .
C12 C13 1.388(6) .
C13 H13 0.9300 .
C13 C14 1.396(6) .
C14 C15 1.392(6) .
C15 H15 0.9300 .
C16 H16 0.9300 .
C17 H17A 0.9600 .
C17 H17B 0.9600 .
C17 H17C 0.9600 .
C18 H18A 0.9600 .
C18 H18B 0.9600 .
C18 H18C 0.9600 .
C19 H19 0.9300 .
C20 H20A 0.9600 .
C20 H20B 0.9600 .
C20 H20C 0.9600 .
C21 H21A 0.9600 .
C21 H21B 0.9600 .
C21 H21C 0.9600 .
C22 H22 0.9300 .
C23 H23A 0.9600 .
C23 H23B 0.9600 .
C23 H23C 0.9600 .
C24 H24A 0.9600 .
C24 H24B 0.9600 .
C24 H24C 0.9600 .
C25 H25 0.9300 .
C26 H26A 0.9600 .
C26 H26B 0.9600 .
C26 H26C 0.9600 .
C27 H27A 0.9600 .
C27 H27B 0.9600 .
C27 H27C 0.9600 .
C28 H28 0.9300 .
C29 H29A 0.9600 .
C29 H29B 0.9600 .
C29 H29C 0.9600 .
C30 H30A 0.9600 .
C30 H30B 0.9600 .
C30 H30C 0.9600 .
C31 H31 0.9300 .
C32 H32A 0.9600 .
C32 H32B 0.9600 .
C32 H32C 0.9600 .
C33 H33A 0.9600 .
C33 H33B 0.9600 .
C33 H33C 0.9600 .
C34 H34 0.9300 .
C35 H35A 0.9600 .
C35 H35B 0.9600 .
C35 H35C 0.9600 .
C36 H36A 0.9600 .
C36 H36B 0.9600 .
C36 H36C 0.9600 .
C37 H37A 0.9600 .
C37 H37B 0.9600 .
C37 H37C 0.9600 .
C38 H38A 0.9600 .
C38 H38B 0.9600 .
C38 H38C 0.9600 .
C39 H39 0.9300 .
C40 H40A 0.9600 .
C40 H40B 0.9600 .
C40 H40C 0.9600 .
C41 H41A 0.9600 .
C41 H41B 0.9600 .
C41 H41C 0.9600 .
C42 H42A 0.9600 .
C42 H42B 0.9600 .
C42 H42C 0.9600 .
